data_4324948
loop_
_publ_author_name
'Takayoshi Suzuki'
'Hiroshi Yamaguchi'
'Akira Hashimoto'
'Koichi Nozaki'
'Mototsugu Doi'
'Naoya Inazumi'
'Noriaki Ikeda'
'Satoshi Kawata'
'Masaaki Kojima'
'Hideo D. Takagi'

_publ_section_title
;
 Orange and Yellow Crystals of Copper(I) Complexes Bearing
 8-(Diphenylphosphino)quinoline: A Pair of Distortion Isomers of an
 Intrinsic Tetrahedral Complex
;
_journal_name_full 'Inorganic Chemistry'
_journal_page_first 3981
_journal_page_last 3987
_journal_paper_doi 10.1021/ic1024636
_journal_volume 50
_journal_year 2011
_chemical_formula_moiety 'C22 H24 Cu N2 P2 1+, F6 P 1-'
_chemical_formula_sum 'C22 H24 Cu F6 N2 P3'
_chemical_formula_weight 586.88
_chemical_name_systematic
; 
Bis(8-dimethylphosphinoquinoline)copper(I) Hexafluorophosphate
;
_space_group_IT_number 14
_symmetry_cell_setting monoclinic
_symmetry_space_group_name_Hall '-P 2ybc'
_symmetry_space_group_name_H-M 'P 1 21/c 1'
_atom_sites_solution_hydrogens geom
_atom_sites_solution_primary direct
_atom_sites_solution_secondary direct
_audit_creation_method SHELXL-97
_cell_angle_alpha 90.00
_cell_angle_beta 92.42(7)
_cell_angle_gamma 90.00
_cell_formula_units_Z 4
_cell_length_a 9.762(7)
_cell_length_b 27.08(2)
_cell_length_c 9.651(8)
_cell_measurement_reflns_used 16687
_cell_measurement_temperature 200(2)
_cell_measurement_theta_max 27.6
_cell_measurement_theta_min 3.0
_cell_volume 2549(3)
_computing_cell_refinement PROCESS-AUTO
_computing_data_collection PROCESS-AUTO
_computing_data_reduction CrystalStructure
_computing_molecular_graphics ORTEP3
_computing_publication_material 'CrystalStructure 3.6.0'
_computing_structure_refinement SHELXL
_computing_structure_solution SIR92
_diffrn_ambient_temperature 200(2)
_diffrn_detector_area_resol_mean 10.00
_diffrn_measured_fraction_theta_full 0.999
_diffrn_measured_fraction_theta_max 0.999
_diffrn_measurement_device_type 'Rigaku RAXIS-RAPID'
_diffrn_measurement_method \w
_diffrn_radiation_monochromator graphite
_diffrn_radiation_source 'fine-focus sealed tube'
_diffrn_radiation_type 'Mo K\a'
_diffrn_radiation_wavelength 0.71075
_diffrn_reflns_av_R_equivalents 0.0756
_diffrn_reflns_av_sigmaI/netI 0.0760
_diffrn_reflns_limit_h_max 12
_diffrn_reflns_limit_h_min -12
_diffrn_reflns_limit_k_max 35
_diffrn_reflns_limit_k_min -35
_diffrn_reflns_limit_l_max 11
_diffrn_reflns_limit_l_min -12
_diffrn_reflns_number 24054
_diffrn_reflns_theta_full 27.48
_diffrn_reflns_theta_max 27.48
_diffrn_reflns_theta_min 3.00
_exptl_absorpt_coefficient_mu 1.103
_exptl_absorpt_correction_T_max 0.8977
_exptl_absorpt_correction_T_min 0.8096
_exptl_absorpt_correction_type multi-scan
_exptl_absorpt_process_details
;
    Higashi, T. (1995). Program for Absorption Correction.
    Rigaku Corporation, Tokyo, Japan.
;
_exptl_crystal_colour pale_yellow
_exptl_crystal_density_diffrn 1.530
_exptl_crystal_description block
_exptl_crystal_F_000 1192
_exptl_crystal_size_max 0.20
_exptl_crystal_size_mid 0.20
_exptl_crystal_size_min 0.12
_refine_diff_density_max 0.601
_refine_diff_density_min -0.380
_refine_diff_density_rms 0.083
_refine_ls_extinction_method none
_refine_ls_goodness_of_fit_ref 1.001
_refine_ls_hydrogen_treatment constr
_refine_ls_matrix_type full
_refine_ls_number_parameters 308
_refine_ls_number_reflns 5855
_refine_ls_number_restraints 0
_refine_ls_restrained_S_all 1.001
_refine_ls_R_factor_all 0.0979
_refine_ls_R_factor_gt 0.0592
_refine_ls_shift/su_max 0.001
_refine_ls_shift/su_mean 0.000
_refine_ls_structure_factor_coef Fsqd
_refine_ls_weighting_details 'calc w=1/[\s^2^(Fo^2^)+(0.0500P)^2^+0.0000P] where P=(Fo^2^+2Fc^2^)/3'
_refine_ls_weighting_scheme calc
_refine_ls_wR_factor_gt 0.1102
_refine_ls_wR_factor_ref 0.1183
_reflns_number_gt 3519
_reflns_number_total 5855
_reflns_threshold_expression 'I > 2\s(I)'
_cod_data_source_file ic1024636_si_002_1.cif
_cod_data_source_block 1
_cod_original_cell_volume 2548(4)
_cod_database_code 4324948

loop_
_symmetry_equiv_pos_as_xyz
'x, y, z'
'-x, y+1/2, -z+1/2'
'-x, -y, -z'
'x, -y-1/2, z-1/2'

loop_
_atom_site_label
_atom_site_type_symbol
_atom_site_fract_x
_atom_site_fract_y
_atom_site_fract_z
_atom_site_U_iso_or_equiv
_atom_site_adp_type
_atom_site_occupancy
_atom_site_symmetry_multiplicity
_atom_site_calc_flag
_atom_site_refinement_flags
Cu1 Cu 0.14213(5) 0.381714(16) 0.91300(5) 0.04332(14) Uani 1 1 d .
P1 P -0.00631(10) 0.32916(3) 1.00424(10) 0.0391(2) Uani 1 1 d .
P2 P 0.13668(10) 0.44748(3) 0.77453(10) 0.0367(2) Uani 1 1 d .
P3 P 0.70045(10) 0.37805(4) 0.52115(10) 0.0402(2) Uani 1 1 d .
F1 F 0.6709(3) 0.43525(8) 0.4956(3) 0.0746(8) Uani 1 1 d .
F2 F 0.6515(3) 0.36689(9) 0.3640(2) 0.0661(7) Uani 1 1 d .
F3 F 0.5467(3) 0.37144(11) 0.5654(3) 0.0813(8) Uani 1 1 d .
F4 F 0.8524(3) 0.38586(13) 0.4746(3) 0.0919(10) Uani 1 1 d .
F5 F 0.7467(3) 0.38983(10) 0.6769(3) 0.0774(8) Uani 1 1 d .
F6 F 0.7262(3) 0.32070(9) 0.5471(3) 0.0844(9) Uani 1 1 d .
N1 N 0.2687(3) 0.32061(10) 0.8800(3) 0.0399(7) Uani 1 1 d .
N21 N 0.2592(3) 0.42496(10) 1.0554(3) 0.0394(7) Uani 1 1 d .
C31 C -0.0201(4) 0.48261(16) 0.7363(5) 0.0635(13) Uani 1 1 d .
H31A H -0.0752 0.4836 0.8188 0.076 Uiso 1 1 calc R
H31B H -0.0730 0.4667 0.6600 0.076 Uiso 1 1 calc R
H31C H 0.0036 0.5163 0.7094 0.076 Uiso 1 1 calc R
C2 C 0.3851(4) 0.32192(15) 0.8202(4) 0.0515(10) Uani 1 1 d .
H2 H 0.4140 0.3529 0.7859 0.062 Uiso 1 1 calc R
C3 C 0.4718(4) 0.28137(16) 0.8020(5) 0.0576(11) Uani 1 1 d .
H3 H 0.5548 0.2848 0.7548 0.069 Uiso 1 1 calc R
C4 C 0.4333(4) 0.23689(16) 0.8543(5) 0.0550(11) Uani 1 1 d .
H4 H 0.4911 0.2089 0.8465 0.066 Uiso 1 1 calc R
C5 C 0.2595(5) 0.18764(14) 0.9767(5) 0.0548(11) Uani 1 1 d .
H5 H 0.3139 0.1587 0.9715 0.066 Uiso 1 1 calc R
C6 C 0.1364(5) 0.18541(14) 1.0386(5) 0.0570(12) Uani 1 1 d .
H6 H 0.1060 0.1551 1.0763 0.068 Uiso 1 1 calc R
C7 C 0.0549(4) 0.22778(13) 1.0467(4) 0.0465(9) Uani 1 1 d .
H7 H -0.0312 0.2256 1.0886 0.056 Uiso 1 1 calc R
C8 C 0.0968(4) 0.27279(12) 0.9949(4) 0.0352(8) Uani 1 1 d .
C9 C 0.2261(4) 0.27565(12) 0.9321(4) 0.0344(8) Uani 1 1 d .
C10 C 0.3077(4) 0.23256(13) 0.9199(4) 0.0422(9) Uani 1 1 d .
C11 C -0.1682(4) 0.31054(15) 0.9178(5) 0.0540(10) Uani 1 1 d .
H11A H -0.2323 0.3384 0.9166 0.065 Uiso 1 1 calc R
H11B H -0.2073 0.2828 0.9680 0.065 Uiso 1 1 calc R
H11C H -0.1517 0.3004 0.8224 0.065 Uiso 1 1 calc R
C12 C -0.0504(5) 0.33120(17) 1.1861(4) 0.0628(12) Uani 1 1 d .
H12A H 0.0303 0.3411 1.2433 0.075 Uiso 1 1 calc R
H12B H -0.0809 0.2984 1.2151 0.075 Uiso 1 1 calc R
H12C H -0.1243 0.3552 1.1976 0.075 Uiso 1 1 calc R
C32 C 0.2230(5) 0.45023(14) 0.6107(4) 0.0511(10) Uani 1 1 d .
H32A H 0.3101 0.4322 0.6197 0.061 Uiso 1 1 calc R
H32B H 0.2409 0.4848 0.5870 0.061 Uiso 1 1 calc R
H32C H 0.1646 0.4351 0.5372 0.061 Uiso 1 1 calc R
C27 C 0.2653(4) 0.53835(12) 0.8495(4) 0.0411(9) Uani 1 1 d .
H27 H 0.2342 0.5501 0.7609 0.049 Uiso 1 1 calc R
C26 C 0.3388(4) 0.57022(13) 0.9400(5) 0.0478(10) Uani 1 1 d .
H26 H 0.3583 0.6030 0.9114 0.057 Uiso 1 1 calc R
C25 C 0.3824(4) 0.55466(14) 1.0684(4) 0.0484(10) Uani 1 1 d .
H25 H 0.4299 0.5769 1.1295 0.058 Uiso 1 1 calc R
C30 C 0.3578(4) 0.50570(14) 1.1119(4) 0.0392(8) Uani 1 1 d .
C28 C 0.2373(3) 0.49027(12) 0.8865(4) 0.0352(8) Uani 1 1 d .
C29 C 0.2857(3) 0.47311(12) 1.0192(4) 0.0341(8) Uani 1 1 d .
C24 C 0.4014(4) 0.48725(16) 1.2435(4) 0.0489(10) Uani 1 1 d .
H24 H 0.4477 0.5083 1.3087 0.059 Uiso 1 1 calc R
C22 C 0.3047(4) 0.40944(15) 1.1788(4) 0.0493(10) Uani 1 1 d .
H22 H 0.2876 0.3761 1.2033 0.059 Uiso 1 1 calc R
C23 C 0.3774(4) 0.43958(17) 1.2766(4) 0.0513(10) Uani 1 1 d .
H23 H 0.4086 0.4266 1.3637 0.062 Uiso 1 1 calc R

loop_
_atom_site_aniso_label
_atom_site_aniso_U_11
_atom_site_aniso_U_22
_atom_site_aniso_U_33
_atom_site_aniso_U_23
_atom_site_aniso_U_13
_atom_site_aniso_U_12
Cu1 0.0517(3) 0.0318(2) 0.0468(3) 0.0028(2) 0.0058(2) -0.0046(2)
P1 0.0395(5) 0.0385(5) 0.0399(5) 0.0010(4) 0.0071(4) 0.0007(4)
P2 0.0411(5) 0.0314(4) 0.0375(5) 0.0000(4) 0.0025(4) -0.0022(4)
P3 0.0396(5) 0.0417(5) 0.0396(5) 0.0000(4) 0.0050(4) -0.0004(4)
F1 0.114(2) 0.0403(13) 0.0700(17) 0.0027(12) 0.0074(17) -0.0019(14)
F2 0.086(2) 0.0644(15) 0.0470(13) -0.0058(12) -0.0081(13) -0.0107(13)
F3 0.0514(15) 0.104(2) 0.091(2) 0.0194(17) 0.0259(15) -0.0076(15)
F4 0.0428(15) 0.140(3) 0.094(2) -0.021(2) 0.0219(15) -0.0113(16)
F5 0.098(2) 0.0879(19) 0.0453(14) -0.0048(14) -0.0103(14) 0.0009(16)
F6 0.113(3) 0.0522(15) 0.087(2) 0.0064(14) -0.0091(19) 0.0220(15)
N1 0.0435(18) 0.0372(16) 0.0392(16) 0.0006(13) 0.0040(14) -0.0026(13)
N21 0.0414(17) 0.0374(15) 0.0398(17) 0.0022(14) 0.0056(14) 0.0020(13)
C31 0.042(2) 0.060(3) 0.087(3) -0.006(2) -0.014(2) 0.003(2)
C2 0.045(2) 0.052(2) 0.057(2) 0.004(2) 0.010(2) -0.0087(18)
C3 0.037(2) 0.073(3) 0.063(3) 0.007(2) 0.010(2) 0.008(2)
C4 0.045(2) 0.057(2) 0.063(3) 0.004(2) 0.000(2) 0.015(2)
C5 0.058(3) 0.039(2) 0.066(3) 0.005(2) -0.011(2) 0.0090(19)
C6 0.066(3) 0.034(2) 0.070(3) 0.018(2) -0.007(2) -0.0043(19)
C7 0.045(2) 0.045(2) 0.050(2) 0.0085(18) 0.0057(19) -0.0058(17)
C8 0.038(2) 0.0352(18) 0.0321(17) 0.0017(15) 0.0011(15) -0.0032(15)
C9 0.0350(19) 0.0359(17) 0.0320(18) 0.0010(15) -0.0028(15) 0.0007(14)
C10 0.043(2) 0.0393(19) 0.043(2) 0.0010(17) -0.0091(18) 0.0059(16)
C11 0.046(2) 0.053(2) 0.063(3) 0.006(2) -0.002(2) 0.0039(19)
C12 0.073(3) 0.079(3) 0.038(2) -0.001(2) 0.018(2) 0.008(2)
C32 0.074(3) 0.042(2) 0.038(2) -0.0015(17) 0.012(2) -0.009(2)
C27 0.045(2) 0.0330(18) 0.046(2) 0.0008(16) 0.0101(18) 0.0023(16)
C26 0.047(2) 0.0329(18) 0.065(3) -0.0080(19) 0.016(2) -0.0039(17)
C25 0.041(2) 0.044(2) 0.061(3) -0.021(2) 0.0096(19) -0.0073(17)
C30 0.0296(17) 0.048(2) 0.041(2) -0.0103(17) 0.0087(16) 0.0048(16)
C28 0.0319(18) 0.0320(17) 0.042(2) -0.0054(15) 0.0064(15) 0.0032(14)
C29 0.0286(17) 0.0346(17) 0.0399(19) -0.0041(15) 0.0105(15) 0.0016(14)
C24 0.034(2) 0.070(3) 0.043(2) -0.016(2) 0.0042(17) -0.0018(18)
C22 0.048(2) 0.052(2) 0.048(2) 0.0087(19) 0.0039(19) 0.0026(18)
C23 0.042(2) 0.076(3) 0.035(2) 0.001(2) 0.0002(17) 0.007(2)

loop_
_atom_type_symbol
_atom_type_description
_atom_type_scat_dispersion_real
_atom_type_scat_dispersion_imag
_atom_type_scat_source
Cu Cu 0.3201 1.2651 'International Tables Vol C Tables 4.2.6.8 and 6.1.1.4'
P P 0.1023 0.0942 'International Tables Vol C Tables 4.2.6.8 and 6.1.1.4'
F F 0.0171 0.0103 'International Tables Vol C Tables 4.2.6.8 and 6.1.1.4'
N N 0.0061 0.0033 'International Tables Vol C Tables 4.2.6.8 and 6.1.1.4'
C C 0.0033 0.0016 'International Tables Vol C Tables 4.2.6.8 and 6.1.1.4'
H H 0.0000 0.0000 'International Tables Vol C Tables 4.2.6.8 and 6.1.1.4'

loop_
_geom_angle_atom_site_label_1
_geom_angle_atom_site_label_2
_geom_angle_atom_site_label_3
_geom_angle
N1 Cu1 N21 103.36(13)
N1 Cu1 P2 122.63(10)
N21 Cu1 P2 86.87(10)
N1 Cu1 P1 87.34(11)
N21 Cu1 P1 116.06(10)
P2 Cu1 P1 138.21(6)
C12 P1 C11 102.3(2)
C12 P1 C8 102.99(19)
C11 P1 C8 102.36(18)
C12 P1 Cu1 122.81(17)
C11 P1 Cu1 123.91(15)
C8 P1 Cu1 98.29(13)
C32 P2 C31 102.6(2)
C32 P2 C28 103.22(18)
C31 P2 C28 102.30(19)
C32 P2 Cu1 123.55(14)
C31 P2 Cu1 122.45(18)
C28 P2 Cu1 98.77(13)
F4 P3 F5 90.53(18)
F4 P3 F3 178.47(19)
F5 P3 F3 90.14(18)
F4 P3 F6 91.81(19)
F5 P3 F6 90.60(16)
F3 P3 F6 89.56(17)
F4 P3 F1 89.54(18)
F5 P3 F1 89.63(15)
F3 P3 F1 89.09(16)
F6 P3 F1 178.63(18)
F4 P3 F2 90.12(17)
F5 P3 F2 178.95(17)
F3 P3 F2 89.19(17)
F6 P3 F2 90.20(15)
F1 P3 F2 89.55(14)
C2 N1 C9 117.8(3)
C2 N1 Cu1 125.4(3)
C9 N1 Cu1 116.7(2)
C22 N21 C29 118.0(3)
C22 N21 Cu1 124.3(3)
C29 N21 Cu1 117.6(2)
P2 C31 H31A 109.5
P2 C31 H31B 109.5
H31A C31 H31B 109.5
P2 C31 H31C 109.5
H31A C31 H31C 109.5
H31B C31 H31C 109.5
N1 C2 C3 125.4(4)
N1 C2 H2 117.3
C3 C2 H2 117.3
C4 C3 C2 117.9(4)
C4 C3 H3 121.1
C2 C3 H3 121.1
C3 C4 C10 119.9(4)
C3 C4 H4 120.1
C10 C4 H4 120.1
C6 C5 C10 121.2(4)
C6 C5 H5 119.4
C10 C5 H5 119.4
C5 C6 C7 120.0(4)
C5 C6 H6 120.0
C7 C6 H6 120.0
C8 C7 C6 121.6(4)
C8 C7 H7 119.2
C6 C7 H7 119.2
C7 C8 C9 118.8(3)
C7 C8 P1 122.9(3)
C9 C8 P1 118.3(2)
N1 C9 C10 120.9(3)
N1 C9 C8 119.1(3)
C10 C9 C8 120.0(3)
C4 C10 C9 118.1(3)
C4 C10 C5 123.6(4)
C9 C10 C5 118.3(4)
P1 C11 H11A 109.5
P1 C11 H11B 109.5
H11A C11 H11B 109.5
P1 C11 H11C 109.5
H11A C11 H11C 109.5
H11B C11 H11C 109.5
P1 C12 H12A 109.5
P1 C12 H12B 109.5
H12A C12 H12B 109.5
P1 C12 H12C 109.5
H12A C12 H12C 109.5
H12B C12 H12C 109.5
P2 C32 H32A 109.5
P2 C32 H32B 109.5
H32A C32 H32B 109.5
P2 C32 H32C 109.5
H32A C32 H32C 109.5
H32B C32 H32C 109.5
C28 C27 C26 121.3(4)
C28 C27 H27 119.3
C26 C27 H27 119.3
C25 C26 C27 120.6(4)
C25 C26 H26 119.7
C27 C26 H26 119.7
C26 C25 C30 120.7(3)
C26 C25 H25 119.7
C30 C25 H25 119.7
C24 C30 C25 123.3(4)
C24 C30 C29 117.9(4)
C25 C30 C29 118.8(3)
C27 C28 C29 118.6(3)
C27 C28 P2 123.2(3)
C29 C28 P2 118.1(3)
N21 C29 C30 121.4(3)
N21 C29 C28 118.6(3)
C30 C29 C28 120.0(3)
C23 C24 C30 120.1(4)
C23 C24 H24 120.0
C30 C24 H24 120.0
N21 C22 C23 123.9(4)
N21 C22 H22 118.1
C23 C22 H22 118.1
C24 C23 C22 118.7(4)
C24 C23 H23 120.7
C22 C23 H23 120.7

loop_
_geom_bond_atom_site_label_1
_geom_bond_atom_site_label_2
_geom_bond_distance
Cu1 N1 2.097(3)
Cu1 N21 2.105(3)
Cu1 P2 2.2257(17)
Cu1 P1 2.2378(17)
P1 C12 1.826(4)
P1 C11 1.826(4)
P1 C8 1.833(4)
P2 C32 1.825(4)
P2 C31 1.827(4)
P2 C28 1.840(4)
P3 F4 1.582(3)
P3 F5 1.583(3)
P3 F3 1.588(3)
P3 F6 1.591(3)
P3 F1 1.593(3)
P3 F2 1.599(3)
N1 C2 1.296(5)
N1 C9 1.388(4)
N21 C22 1.322(5)
N21 C29 1.377(4)
C31 H31A 0.9800
C31 H31B 0.9800
C31 H31C 0.9800
C2 C3 1.402(6)
C2 H2 0.9500
C3 C4 1.365(6)
C3 H3 0.9500
C4 C10 1.408(6)
C4 H4 0.9500
C5 C6 1.366(6)
C5 C10 1.422(6)
C5 H5 0.9500
C6 C7 1.400(6)
C6 H6 0.9500
C7 C8 1.385(5)
C7 H7 0.9500
C8 C9 1.425(5)
C9 C10 1.420(5)
C11 H11A 0.9800
C11 H11B 0.9800
C11 H11C 0.9800
C12 H12A 0.9800
C12 H12B 0.9800
C12 H12C 0.9800
C32 H32A 0.9800
C32 H32B 0.9800
C32 H32C 0.9800
C27 C28 1.381(5)
C27 C26 1.404(5)
C27 H27 0.9500
C26 C25 1.360(6)
C26 H26 0.9500
C25 C30 1.414(5)
C25 H25 0.9500
C30 C24 1.413(5)
C30 C29 1.422(5)
C28 C29 1.424(5)
C24 C23 1.352(6)
C24 H24 0.9500
C22 C23 1.416(6)
C22 H22 0.9500
C23 H23 0.9500

loop_
_geom_torsion_atom_site_label_1
_geom_torsion_atom_site_label_2
_geom_torsion_atom_site_label_3
_geom_torsion_atom_site_label_4
_geom_torsion
N1 Cu1 P1 C12 115.4(2)
N21 Cu1 P1 C12 11.8(2)
P2 Cu1 P1 C12 -105.4(2)
N1 Cu1 P1 C11 -107.0(2)
N21 Cu1 P1 C11 149.41(19)
P2 Cu1 P1 C11 32.27(19)
N1 Cu1 P1 C8 4.00(14)
N21 Cu1 P1 C8 -99.58(15)
P2 Cu1 P1 C8 143.28(12)
N1 Cu1 P2 C32 8.4(2)
N21 Cu1 P2 C32 112.3(2)
P1 Cu1 P2 C32 -120.91(18)
N1 Cu1 P2 C31 145.4(2)
N21 Cu1 P2 C31 -110.8(2)
P1 Cu1 P2 C31 16.0(2)
N1 Cu1 P2 C28 -103.93(16)
N21 Cu1 P2 C28 -0.06(14)
P1 Cu1 P2 C28 126.76(13)
N21 Cu1 N1 C2 -66.2(3)
P2 Cu1 N1 C2 28.7(4)
P1 Cu1 N1 C2 177.7(3)
N21 Cu1 N1 C9 110.9(2)
P2 Cu1 N1 C9 -154.2(2)
P1 Cu1 N1 C9 -5.3(2)
N1 Cu1 N21 C22 -58.3(3)
P2 Cu1 N21 C22 178.8(3)
P1 Cu1 N21 C22 35.3(3)
N1 Cu1 N21 C29 124.1(3)
P2 Cu1 N21 C29 1.2(2)
P1 Cu1 N21 C29 -142.3(2)
C9 N1 C2 C3 0.8(6)
Cu1 N1 C2 C3 177.9(3)
N1 C2 C3 C4 -1.8(7)
C2 C3 C4 C10 2.1(6)
C10 C5 C6 C7 0.2(6)
C5 C6 C7 C8 -1.1(6)
C6 C7 C8 C9 0.1(6)
C6 C7 C8 P1 -179.6(3)
C12 P1 C8 C7 49.8(4)
C11 P1 C8 C7 -56.1(4)
Cu1 P1 C8 C7 176.4(3)
C12 P1 C8 C9 -129.9(3)
C11 P1 C8 C9 124.2(3)
Cu1 P1 C8 C9 -3.3(3)
C2 N1 C9 C10 -0.1(5)
Cu1 N1 C9 C10 -177.4(3)
C2 N1 C9 C8 -178.3(3)
Cu1 N1 C9 C8 4.4(4)
C7 C8 C9 N1 180.0(3)
P1 C8 C9 N1 -0.3(4)
C7 C8 C9 C10 1.8(5)
P1 C8 C9 C10 -178.5(3)
C3 C4 C10 C9 -1.4(6)
C3 C4 C10 C5 179.8(4)
N1 C9 C10 C4 0.4(5)
C8 C9 C10 C4 178.6(3)
N1 C9 C10 C5 179.3(3)
C8 C9 C10 C5 -2.5(5)
C6 C5 C10 C4 -179.7(4)
C6 C5 C10 C9 1.6(6)
C28 C27 C26 C25 -1.2(6)
C27 C26 C25 C30 1.7(6)
C26 C25 C30 C24 179.5(4)
C26 C25 C30 C29 -0.5(5)
C26 C27 C28 C29 -0.5(5)
C26 C27 C28 P2 177.9(3)
C32 P2 C28 C27 52.8(3)
C31 P2 C28 C27 -53.4(4)
Cu1 P2 C28 C27 -179.5(3)
C32 P2 C28 C29 -128.7(3)
C31 P2 C28 C29 125.0(3)
Cu1 P2 C28 C29 -1.1(3)
C22 N21 C29 C30 -1.0(5)
Cu1 N21 C29 C30 176.7(3)
C22 N21 C29 C28 179.9(3)
Cu1 N21 C29 C28 -2.3(4)
C24 C30 C29 N21 -0.2(5)
C25 C30 C29 N21 179.7(3)
C24 C30 C29 C28 178.8(3)
C25 C30 C29 C28 -1.3(5)
C27 C28 C29 N21 -179.2(3)
P2 C28 C29 N21 2.2(4)
C27 C28 C29 C30 1.7(5)
P2 C28 C29 C30 -176.8(3)
C25 C30 C24 C23 -178.3(4)
C29 C30 C24 C23 1.7(5)
C29 N21 C22 C23 0.9(6)
Cu1 N21 C22 C23 -176.7(3)
C30 C24 C23 C22 -1.8(6)
N21 C22 C23 C24 0.5(6)
